data_4501956
loop_
_publ_author_name
'Singh, Monika'
'Lofland, Samuel E.'
'Ramanujachary, Kandalam V.'
'Ramanan, Arunachalam'

_publ_section_title
;
 Crystallization of Anderson&#x2212;Evans Type Chromium Molybdate Solids
 Incorporated with a Metal Pyrazine Complex or Coordination Polymer
;
_journal_issue 12
_journal_name_full 'Crystal Growth &amp; Design'
_journal_page_first 5105
_journal_paper_doi 10.1021/cg100754k
_journal_volume 10
_journal_year 2010
_chemical_formula_moiety 'Cr H8 Mo6 Na O24, 10(O)'
_chemical_formula_sum 'Cr H8 Mo6 Na O34'
_chemical_formula_weight 1202.69
_chemical_name_common 'anderson cluster'
_chemical_name_systematic
;  
?
;
_space_group_IT_number 2
_symmetry_cell_setting triclinic
_symmetry_space_group_name_Hall '-P 1'
_symmetry_space_group_name_H-M 'P -1'
_atom_sites_solution_hydrogens geom
_atom_sites_solution_primary direct
_atom_sites_solution_secondary difmap
_audit_creation_method 'SHELXTL-NT2000 ver.6.12'
_cell_angle_alpha 108.952(2)
_cell_angle_beta 106.590(4)
_cell_angle_gamma 95.778(2)
_cell_formula_units_Z 1
_cell_length_a 6.4598(8)
_cell_length_b 10.9027(13)
_cell_length_c 10.9172(13)
_cell_measurement_reflns_used 6020
_cell_measurement_temperature 293(2)
_cell_measurement_theta_max 28.32
_cell_measurement_theta_min 2.31
_cell_volume 680.89(14)
_computing_cell_refinement 'Bruker SMART'
_computing_data_collection 'Bruker SMART'
_computing_data_reduction 'Bruker SAINT'
_computing_molecular_graphics 'Bruker SHELXTL'
_computing_publication_material 'Bruker SHELXTL'
_computing_structure_refinement 'SHELXL-97 (Sheldrick, 1997)'
_computing_structure_solution 'SHELXS-97 (Sheldrick, 1990)'
_diffrn_ambient_temperature 293(2)
_diffrn_measured_fraction_theta_full 0.997
_diffrn_measured_fraction_theta_max 0.993
_diffrn_measurement_device_type 'CCD area detector'
_diffrn_measurement_method 'phi and omega scans'
_diffrn_radiation_monochromator graphite
_diffrn_radiation_source 'fine-focus sealed tube'
_diffrn_radiation_type MoK\a
_diffrn_radiation_wavelength 0.71073
_diffrn_reflns_av_R_equivalents 0.0217
_diffrn_reflns_av_sigmaI/netI 0.0233
_diffrn_reflns_limit_h_max 7
_diffrn_reflns_limit_h_min -7
_diffrn_reflns_limit_k_max 13
_diffrn_reflns_limit_k_min -13
_diffrn_reflns_limit_l_max 13
_diffrn_reflns_limit_l_min -13
_diffrn_reflns_number 6714
_diffrn_reflns_theta_full 25.50
_diffrn_reflns_theta_max 25.50
_diffrn_reflns_theta_min 2.02
_exptl_absorpt_coefficient_mu 3.203
_exptl_absorpt_correction_T_max 0.534
_exptl_absorpt_correction_T_min 0.297
_exptl_absorpt_correction_type multi-scan
_exptl_absorpt_process_details '(SADABS; Bruker, 2000)'
_exptl_crystal_colour pink
_exptl_crystal_density_diffrn 2.933
_exptl_crystal_density_method 'not measured'
_exptl_crystal_description blocks
_exptl_crystal_F_000 567.0
_exptl_crystal_size_max 0.512
_exptl_crystal_size_mid 0.324
_exptl_crystal_size_min 0.197
_refine_diff_density_max 1.1
_refine_diff_density_min -0.576
_refine_diff_density_rms 0.129
_refine_ls_extinction_coef 0.0095(8)
_refine_ls_extinction_expression Fc^*^=kFc[1+0.001xFc^2^\l^3^/sin(2\q)]^-1/4^
_refine_ls_extinction_method SHELXL
_refine_ls_goodness_of_fit_ref 1.095
_refine_ls_hydrogen_treatment mixed
_refine_ls_matrix_type full
_refine_ls_number_parameters 211
_refine_ls_number_reflns 2515
_refine_ls_number_restraints 0
_refine_ls_restrained_S_all 1.095
_refine_ls_R_factor_all 0.0367
_refine_ls_R_factor_gt 0.0362
_refine_ls_shift/su_max 0.000
_refine_ls_shift/su_mean 0.000
_refine_ls_structure_factor_coef Fsqd
_refine_ls_weighting_details 'calc w=1/[\s^2^(Fo^2^)+(0.0398P)^2^+5.5474P] where P=(Fo^2^+2Fc^2^)/3'
_refine_ls_weighting_scheme calc
_refine_ls_wR_factor_gt 0.0946
_refine_ls_wR_factor_ref 0.0949
_reflns_number_gt 2476
_reflns_number_total 2533
_reflns_threshold_expression >2sigma(I)
_cod_data_source_file cg100754k_si_002.cif
_cod_data_source_block 10
_cod_depositor_comments
;
The following automatic conversions were performed:

'_symmetry_cell_setting' value 'Triclinic' changed to 'triclinic'
according to /home/saulius/struct/CIF-dictionaries/cif_core.dic
dictionary named 'cif_core.dic' version 2.4.2 from 2011-04-26.

Automatic conversion script
Id: cif_fix_values 1715 2011-07-08 13:25:40Z adriana 
;
_cod_database_code 4501956

loop_
_symmetry_equiv_pos_as_xyz
'x, y, z'
'-x, -y, -z'

loop_
_atom_site_label
_atom_site_type_symbol
_atom_site_fract_x
_atom_site_fract_y
_atom_site_fract_z
_atom_site_U_iso_or_equiv
_atom_site_adp_type
_atom_site_occupancy
_atom_site_symmetry_multiplicity
_atom_site_calc_flag
_atom_site_refinement_flags
H3 H 0.104(15) 0.140(9) 0.243(10) 0.05(3) Uiso 1 1 d .
H1 H 0.290(14) -0.122(8) -0.024(9) 0.04(3) Uiso 1 1 d .
H4 H 0.228(11) 0.125(7) -0.069(7) 0.01(2) Uiso 1 1 d .
Cr1 Cr 0.0000 0.0000 0.0000 0.0161(3) Uani 1 2 d S
Mo3 Mo 0.37369(8) 0.28315(5) 0.18780(5) 0.02108(17) Uani 1 1 d .
Mo1 Mo 0.06132(8) -0.27565(5) 0.06637(5) 0.02166(17) Uani 1 1 d .
Mo2 Mo 0.43813(8) 0.00854(5) 0.25185(5) 0.02087(17) Uani 1 1 d .
O2W O 0.7567(7) 0.5640(4) 0.4755(4) 0.0301(15) Uani 1.000(18) 1 d .
Na1 Na 0.5000 0.5000 0.0000 0.0613(15) Uani 1 2 d S
O11 O 0.1594(7) 0.1088(4) 0.1950(4) 0.0196(8) Uani 1 1 d .
O12 O 0.2333(7) -0.1029(4) 0.0222(4) 0.0210(8) Uani 1 1 d .
O10 O 0.1737(7) 0.1384(4) -0.0308(5) 0.0207(9) Uani 1 1 d .
O9 O 0.0953(7) 0.3354(4) 0.1287(4) 0.0247(9) Uani 1 1 d .
O5 O 0.5135(8) 0.1018(5) 0.4220(4) 0.0331(10) Uani 1 1 d .
O6 O 0.5406(9) 0.1441(5) 0.1848(5) 0.0250(10) Uani 1 1 d .
O3 O 0.2098(7) -0.1261(4) 0.2391(4) 0.0246(9) Uani 1 1 d .
O1W O 0.9749(8) 0.2289(5) 0.3755(5) 0.0394(11) Uani 1 1 d .
O7 O 0.4453(7) 0.3675(4) 0.3616(4) 0.0303(10) Uani 1 1 d .
O1 O -0.1190(8) -0.3541(4) 0.1195(5) 0.0346(10) Uani 1 1 d .
O4 O 0.6458(7) -0.0759(5) 0.2340(5) 0.0319(10) Uani 1 1 d .
O2 O 0.2705(8) -0.3599(5) 0.0695(5) 0.0355(11) Uani 1 1 d .
O8 O 0.5343(8) 0.3746(5) 0.1358(5) 0.0380(11) Uani 1 1 d .
O3W O 0.9698(10) 0.4747(6) 0.6388(6) 0.0524(14) Uani 1 1 d .
O5W O 0.9989(11) 0.8586(10) 0.4238(7) 0.090(3) Uani 1 1 d .
O4W O 0.5428(18) 0.6796(8) 0.3601(8) 0.108(3) Uani 1 1 d .
H2 H 0.470(19) 0.130(13) 0.165(14) 0.08(5) Uiso 1 1 d .

loop_
_atom_site_aniso_label
_atom_site_aniso_U_11
_atom_site_aniso_U_22
_atom_site_aniso_U_33
_atom_site_aniso_U_23
_atom_site_aniso_U_13
_atom_site_aniso_U_12
Cr1 0.0172(6) 0.0136(6) 0.0161(6) 0.0044(5) 0.0050(5) 0.0025(5)
Mo3 0.0222(3) 0.0171(3) 0.0205(3) 0.0043(2) 0.0065(2) -0.00011(19)
Mo1 0.0268(3) 0.0169(3) 0.0214(3) 0.0072(2) 0.0079(2) 0.0054(2)
Mo2 0.0198(3) 0.0215(3) 0.0196(3) 0.0067(2) 0.0051(2) 0.00456(19)
O2W 0.026(2) 0.026(2) 0.027(3) 0.0003(18) 0.0054(18) 0.0013(18)
Na1 0.049(3) 0.055(3) 0.127(5) 0.065(3) 0.055(3) 0.032(2)
O11 0.021(2) 0.0184(19) 0.019(2) 0.0054(16) 0.0081(17) 0.0030(16)
O12 0.021(2) 0.022(2) 0.021(2) 0.0065(17) 0.0090(18) 0.0070(17)
O10 0.022(2) 0.021(2) 0.020(2) 0.0055(17) 0.0116(19) 0.0040(17)
O9 0.030(2) 0.021(2) 0.023(2) 0.0061(16) 0.0098(17) 0.0071(17)
O5 0.036(2) 0.034(2) 0.023(2) 0.0079(19) 0.0056(19) 0.004(2)
O6 0.019(2) 0.025(2) 0.028(2) 0.0079(18) 0.0071(19) 0.0009(19)
O3 0.028(2) 0.022(2) 0.021(2) 0.0066(16) 0.0078(17) 0.0023(17)
O1W 0.035(3) 0.040(3) 0.036(3) 0.004(2) 0.015(2) 0.001(2)
O7 0.034(2) 0.024(2) 0.022(2) 0.0007(18) 0.0046(18) 0.0016(18)
O1 0.044(3) 0.026(2) 0.035(2) 0.0121(19) 0.016(2) 0.000(2)
O4 0.028(2) 0.037(3) 0.036(2) 0.016(2) 0.014(2) 0.0144(19)
O2 0.042(3) 0.031(2) 0.037(3) 0.013(2) 0.015(2) 0.019(2)
O8 0.038(3) 0.034(3) 0.043(3) 0.017(2) 0.017(2) -0.002(2)
O3W 0.065(4) 0.050(3) 0.045(3) 0.013(3) 0.027(3) 0.017(3)
O5W 0.050(4) 0.181(9) 0.062(4) 0.073(5) 0.022(3) 0.019(5)
O4W 0.171(9) 0.062(5) 0.055(4) 0.015(4) -0.014(5) 0.043(5)

loop_
_atom_type_symbol
_atom_type_description
_atom_type_scat_dispersion_real
_atom_type_scat_dispersion_imag
_atom_type_scat_source
O O 0.0106 0.0060 'International Tables Vol C Tables 4.2.6.8 and 6.1.1.4'
H H 0.0000 0.0000 'International Tables Vol C Tables 4.2.6.8 and 6.1.1.4'
Na Na 0.0362 0.0249 'International Tables Vol C Tables 4.2.6.8 and 6.1.1.4'
Cr Cr 0.3209 0.6236 'International Tables Vol C Tables 4.2.6.8 and 6.1.1.4'
Mo Mo -1.6832 0.6857 'International Tables Vol C Tables 4.2.6.8 and 6.1.1.4'

loop_
_geom_angle_atom_site_label_1
_geom_angle_atom_site_label_2
_geom_angle_atom_site_label_3
_geom_angle
_geom_angle_site_symmetry_1
_geom_angle_site_symmetry_3
O10 Cr1 O10 180.0(2) 2 .
O10 Cr1 O11 96.61(18) 2 .
O10 Cr1 O11 83.39(18) . .
O10 Cr1 O11 83.39(18) 2 2
O10 Cr1 O11 96.61(18) . 2
O11 Cr1 O11 180.00(18) . 2
O10 Cr1 O12 95.32(19) 2 2
O10 Cr1 O12 84.68(19) . 2
O11 Cr1 O12 95.44(18) . 2
O11 Cr1 O12 84.56(18) 2 2
O10 Cr1 O12 84.68(19) 2 .
O10 Cr1 O12 95.32(19) . .
O11 Cr1 O12 84.56(18) . .
O11 Cr1 O12 95.44(18) 2 .
O12 Cr1 O12 180.0(2) 2 .
O8 Mo3 O7 105.0(2) . .
O8 Mo3 O9 100.4(2) . .
O7 Mo3 O9 98.50(19) . .
O8 Mo3 O6 97.1(2) . .
O7 Mo3 O6 100.8(2) . .
O9 Mo3 O6 149.5(2) . .
O8 Mo3 O11 161.4(2) . .
O7 Mo3 O11 92.01(19) . .
O9 Mo3 O11 83.95(16) . .
O6 Mo3 O11 72.03(19) . .
O8 Mo3 O10 94.2(2) . .
O7 Mo3 O10 159.85(19) . .
O9 Mo3 O10 71.59(16) . .
O6 Mo3 O10 82.5(2) . .
O11 Mo3 O10 69.90(15) . .
O2 Mo1 O1 105.7(2) . .
O2 Mo1 O9 101.3(2) . 2
O1 Mo1 O9 101.8(2) . 2
O2 Mo1 O3 98.0(2) . .
O1 Mo1 O3 97.9(2) . .
O9 Mo1 O3 147.46(17) 2 .
O2 Mo1 O10 164.6(2) . 2
O1 Mo1 O10 89.4(2) . 2
O9 Mo1 O10 71.98(16) 2 2
O3 Mo1 O10 82.64(17) . 2
O2 Mo1 O12 95.6(2) . .
O1 Mo1 O12 157.31(19) . .
O9 Mo1 O12 81.36(16) 2 .
O3 Mo1 O12 70.83(16) . .
O10 Mo1 O12 70.00(16) 2 .
O5 Mo2 O4 105.9(2) . .
O5 Mo2 O3 99.1(2) . .
O4 Mo2 O3 102.3(2) . .
O5 Mo2 O6 99.8(2) . .
O4 Mo2 O6 94.6(2) . .
O3 Mo2 O6 150.0(2) . .
O5 Mo2 O11 93.03(19) . .
O4 Mo2 O11 158.62(19) . .
O3 Mo2 O11 83.94(16) . .
O6 Mo2 O11 72.03(19) . .
O5 Mo2 O12 162.50(19) . .
O4 Mo2 O12 90.95(19) . .
O3 Mo2 O12 72.21(16) . .
O6 Mo2 O12 83.05(19) . .
O11 Mo2 O12 71.28(15) . .
O8 Na1 O8 180.00(15) . 2_665
O8 Na1 O2 104.53(17) . 1_565
O8 Na1 O2 75.47(17) 2_665 1_565
O8 Na1 O2 75.47(17) . 2_655
O8 Na1 O2 104.53(17) 2_665 2_655
O2 Na1 O2 180.0 1_565 2_655
O8 Na1 O1 96.98(16) . 1_665
O8 Na1 O1 83.02(16) 2_665 1_665
O2 Na1 O1 103.70(16) 1_565 1_665
O2 Na1 O1 76.30(16) 2_655 1_665
O8 Na1 O1 83.02(16) . 2
O8 Na1 O1 96.98(16) 2_665 2
O2 Na1 O1 76.30(16) 1_565 2
O2 Na1 O1 103.70(16) 2_655 2
O1 Na1 O1 180.0 1_665 2
Cr1 O11 Mo2 103.35(18) . .
Cr1 O11 Mo3 103.60(17) . .
Mo2 O11 Mo3 94.99(15) . .
Cr1 O12 Mo2 100.77(18) . .
Cr1 O12 Mo1 101.32(18) . .
Mo2 O12 Mo1 92.18(15) . .
Cr1 O10 Mo1 104.0(2) . 2
Cr1 O10 Mo3 103.1(2) . .
Mo1 O10 Mo3 92.89(16) 2 .
Mo1 O9 Mo3 117.8(2) 2 .
Mo3 O6 Mo2 115.7(3) . .
Mo2 O3 Mo1 120.3(2) . .
Mo1 O1 Na1 133.9(2) . 1_445
Mo1 O2 Na1 162.1(3) . 1_545
Mo3 O8 Na1 139.8(3) . .

loop_
_geom_bond_atom_site_label_1
_geom_bond_atom_site_label_2
_geom_bond_distance
_geom_bond_site_symmetry_2
Cr1 O10 1.963(4) 2
Cr1 O10 1.963(4) .
Cr1 O11 1.965(4) .
Cr1 O11 1.965(4) 2
Cr1 O12 1.974(4) 2
Cr1 O12 1.974(4) .
Mo3 O8 1.699(4) .
Mo3 O7 1.715(4) .
Mo3 O9 1.938(4) .
Mo3 O6 1.944(5) .
Mo3 O11 2.272(4) .
Mo3 O10 2.288(4) .
Mo1 O2 1.708(4) .
Mo1 O1 1.712(4) .
Mo1 O9 1.928(4) 2
Mo1 O3 1.947(4) .
Mo1 O10 2.279(4) 2
Mo1 O12 2.343(4) .
Mo2 O5 1.697(4) .
Mo2 O4 1.722(4) .
Mo2 O3 1.914(4) .
Mo2 O6 1.985(5) .
Mo2 O11 2.241(4) .
Mo2 O12 2.306(4) .
Na1 O8 2.304(5) .
Na1 O8 2.304(5) 2_665
Na1 O2 2.335(4) 1_565
Na1 O2 2.335(4) 2_655
Na1 O1 2.514(5) 1_665
Na1 O1 2.514(5) 2
O10 Mo1 2.279(4) 2
O9 Mo1 1.928(4) 2
O1 Na1 2.514(5) 1_445
O2 Na1 2.335(4) 1_545
